data_7240753
loop_
_publ_author_name
'Nandy, Promita'
'Singha, Soumen'
'Banyal, Neha'
'Kumar, Sanjay'
'Mukhopadhyay, Kasturi'
'Das, Saurabh'

_publ_section_title
;
 A ZnII complex of ornidazole with decreased nitro radical anions that is
 still highly active on Entamoeba histolytica
;
_journal_issue 39
_journal_name_full 'RSC Advances'
_journal_page_first 23286
_journal_page_last 23296
_journal_paper_doi 10.1039/D0RA02597F
_journal_volume 10
_journal_year 2020
_chemical_compound_source 'see text'
_chemical_formula_moiety 'Zn(C7 H10 Cl2 N3 O3)2Cl2'
_chemical_formula_sum 'C14 H20 Cl4 N6 O6 Zn'
_chemical_formula_weight 575.55
_chemical_name_common Zn-ornidazole
_space_group_crystal_system orthorhombic
_space_group_IT_number 33
_space_group_name_Hall 'P 2c -2n'
_space_group_name_H-M_alt 'P n a 21'
_audit_creation_date 2018-05-26
_audit_creation_method 'Materials Studio'
_audit_update_record
;
2020-03-03 deposited with the CCDC.	2020-05-27 downloaded from the CCDC.
;
_cell_angle_alpha 90.0000
_cell_angle_beta 90.0000
_cell_angle_gamma 90.0000
_cell_formula_units_Z 4
_cell_length_a 10.4077
_cell_length_b 7.7565
_cell_length_c 27.7255
_cell_measurement_temperature 298(2)
_cell_volume 2238.205
_diffrn_ambient_temperature 298(2)
_diffrn_radiation_probe x-ray
_diffrn_radiation_source 'X-ray tube'
_diffrn_radiation_type Cu-K\a1
_diffrn_radiation_wavelength 1.540562
_diffrn_source_type 'Bruker D8 Advanced Diffractometer'
_exptl_crystal_colour Black
_exptl_crystal_description 'block shaped micro crystal'
_exptl_crystal_recrystallization_method DMSO
_pd_calc_method 'Rietveld Refinement'
_pd_instr_geometry Bragg?Brentano
_pd_meas_2theta_range_inc 0.019865
_pd_meas_2theta_range_max 60.000
_pd_meas_2theta_range_min 4.000
_pd_meas_scan_method step
_pd_proc_2theta_range_inc 0.019865
_pd_proc_2theta_range_max 60.0000
_pd_proc_2theta_range_min 5.000
_pd_proc_ls_prof_R_factor 0.0658
_pd_proc_ls_prof_wR_factor 0.0899
_pd_proc_wavelength 1.540562
_refine_ls_number_parameters 0
_refine_ls_number_restraints 0
_cod_data_source_file d0ra02597f2.cif
_cod_data_source_block Zn-ornidazole_298K
_cod_depositor_comments 'Adding full bibliography for 7240753.cif.'
_cod_database_code 7240753

loop_
_symmetry_equiv_pos_as_xyz
x,y,z
-x,-y,z+1/2
x+1/2,-y+1/2,z
-x+1/2,y+1/2,z+1/2

loop_
_atom_site_label
_atom_site_type_symbol
_atom_site_fract_x
_atom_site_fract_y
_atom_site_fract_z
_atom_site_U_iso_or_equiv
_atom_site_adp_type
_atom_site_occupancy
Zn1 Zn -0.18894 0.81828 0.24550 0.04874 Uiso 1.00
Cl2 Cl -0.28606 1.07347 0.23582 0.04874 Uiso 1.00
C3 C 0.18309 0.88257 0.48155 0.04874 Uiso 1.00
O4 O 0.16767 0.51691 0.38361 0.04874 Uiso 1.00
O5 O 0.22257 0.75188 0.42031 0.04874 Uiso 1.00
C6 C 0.04228 0.89785 0.46578 0.04874 Uiso 1.00
H7 H -0.00047 0.76805 0.45850 0.04874 Uiso 1.00
N8 N 0.15769 0.67013 0.39124 0.04874 Uiso 1.00
N9 N -0.07607 0.84240 0.30426 0.04874 Uiso 1.00
C10 C -0.07986 0.96742 0.34027 0.04874 Uiso 1.00
N11 N 0.00294 0.92079 0.37732 0.04874 Uiso 1.00
C12 C 0.02996 1.01886 0.42156 0.04874 Uiso 1.00
H13 H 0.11958 1.09624 0.41653 0.04874 Uiso 1.00
Cl14 Cl 0.27471 1.04352 0.45138 0.04874 Uiso 1.00
C15 C 0.06189 0.76342 0.36379 0.04874 Uiso 1.00
C16 C 0.00977 0.71667 0.31875 0.04874 Uiso 1.00
H17 H 0.03014 0.59995 0.29803 0.04874 Uiso 1.00
C18 C -0.16087 1.12278 0.34043 0.04874 Uiso 1.00
H19 H -0.26406 1.08863 0.34547 0.04874 Uiso 1.00
H20 H -0.15929 1.19020 0.30512 0.04874 Uiso 1.00
H21 H -0.13540 1.21800 0.36812 0.04874 Uiso 1.00
Cl22 Cl -0.25614 0.54719 0.25693 0.04874 Uiso 1.00
C23 C 0.30247 1.15946 0.05839 0.04874 Uiso 1.00
O24 O 0.10406 0.45280 0.09686 0.04874 Uiso 1.00
O25 O 0.23029 0.66541 0.07926 0.04874 Uiso 1.00
C26 C 0.24677 1.01875 0.09116 0.04874 Uiso 1.00
H27 H 0.29871 0.89367 0.08620 0.04874 Uiso 1.00
N28 N 0.13600 0.60276 0.09930 0.04874 Uiso 1.00
N29 N -0.08380 0.81549 0.18438 0.04874 Uiso 1.00
C30 C -0.04669 0.95334 0.15537 0.04874 Uiso 1.00
N31 N 0.04012 0.89587 0.12091 0.04874 Uiso 1.00
C32 C 0.10043 0.99886 0.08256 0.04874 Uiso 1.00
H33 H 0.05337 1.12911 0.08110 0.04874 Uiso 1.00
H34 H 0.08118 0.93745 0.04681 0.04874 Uiso 1.00
Cl35 Cl 0.43845 1.07491 0.02747 0.04874 Uiso 1.00
C36 C 0.05634 0.71631 0.12801 0.04874 Uiso 1.00
C37 C -0.02003 0.67059 0.16798 0.04874 Uiso 1.00
H38 H -0.02822 0.54343 0.18467 0.04874 Uiso 1.00
C39 C -0.08879 1.13335 0.16065 0.04874 Uiso 1.00
H40 H -0.04699 1.19278 0.19374 0.04874 Uiso 1.00
H41 H -0.19405 1.14338 0.16646 0.04874 Uiso 1.00
H42 H -0.06471 1.21684 0.12997 0.04874 Uiso 1.00
H43 H 0.33368 1.27175 0.08033 0.04874 Uiso 1.00
H44 H 0.23284 1.20783 0.03147 0.04874 Uiso 1.00
O45 O 0.27450 1.06065 0.13982 0.04874 Uiso 1.00
H46 H 0.22116 1.15756 0.15176 0.04874 Uiso 1.00
H47 H 0.19649 0.89775 0.52088 0.04874 Uiso 1.00
H48 H 0.22166 0.75383 0.47159 0.04874 Uiso 1.00
H49 H -0.04909 1.11509 0.42763 0.04874 Uiso 1.00
O50 O -0.03168 0.95753 0.50533 0.04874 Uiso 1.00
H51 H -0.01649 1.08131 0.51217 0.04874 Uiso 1.00

loop_
_geom_bond_atom_site_label_1
_geom_bond_atom_site_label_2
_geom_bond_distance
_geom_bond_site_symmetry_2
Zn1 Cl2 2.239 .
Zn1 N9 2.017 .
Zn1 Cl22 2.239 .
Zn1 N29 2.017 .
C3 C6 1.534 .
C3 Cl14 1.780 .
C3 H47 1.106 .
C3 H48 1.111 .
O4 N8 1.212 .
O5 N8 1.228 .
C6 H7 1.119 .
C6 C12 1.549 .
C6 O50 1.417 .
N8 C15 1.448 .
N9 C10 1.392 .
N9 C16 1.382 .
C10 N11 1.389 .
C10 C18 1.471 .
N11 C12 1.471 .
N11 C15 1.417 .
C12 H13 1.118 .
C12 H49 1.124 .
C15 C16 1.409 .
C16 H17 1.093 .
C18 H19 1.115 .
C18 H20 1.110 .
C18 H21 1.098 .
C23 C26 1.534 .
C23 Cl35 1.780 .
C23 H43 1.111 .
C23 H44 1.106 .
O24 N28 1.212 .
O25 N28 1.228 .
C26 H27 1.119 .
C26 C32 1.549 .
C26 O45 1.418 .
N28 C36 1.448 .
N29 C30 1.392 .
N29 C37 1.382 .
C30 N31 1.389 .
C30 C39 1.471 .
N31 C32 1.470 .
N31 C36 1.417 .
C32 H33 1.124 .
C32 H34 1.118 .
C36 C37 1.409 .
C37 H38 1.093 .
C39 H40 1.115 .
C39 H41 1.110 .
C39 H42 1.098 .
O45 H46 0.991 .
O50 H51 0.991 .
